data_7201080
loop_
_publ_author_name
'Zhang, Zhen-Jie'
'Shi, Wei'
'Huang, Yong-Quan'
'Zhao, Bin'
'Cheng, Peng'
'Liao, Dai-Zheng'
'Yan, Shi-Ping'

_publ_section_title
;
 The self-assembly of a heteronuclear complex monitored with ESI-MS and
 fluorescence spectrophotometry
;
_journal_issue 9
_journal_name_full CrystEngComm
_journal_page_first 1811
_journal_paper_doi 10.1039/b904704m
_journal_volume 11
_journal_year 2009
_chemical_formula_sum 'C21 H24 Ag3 N0 O27 Tb'
_chemical_formula_weight 1190.93
_chemical_name_systematic
;
?
;
_space_group_IT_number 2
_symmetry_cell_setting triclinic
_symmetry_space_group_name_Hall '-P 1'
_symmetry_space_group_name_H-M 'P -1'
_atom_sites_solution_hydrogens geom
_atom_sites_solution_primary direct
_atom_sites_solution_secondary difmap
_audit_creation_method SHELXL-97
_cell_angle_alpha 101.26(3)
_cell_angle_beta 104.48(3)
_cell_angle_gamma 98.16(3)
_cell_formula_units_Z 2
_cell_length_a 8.7400(17)
_cell_length_b 11.111(2)
_cell_length_c 16.820(3)
_cell_measurement_reflns_used 4090
_cell_measurement_temperature 293(2)
_cell_measurement_theta_max 27.9564
_cell_measurement_theta_min 1.9076
_cell_volume 1519.4(6)
_computing_cell_refinement 'CrystalClear (Rigaku/MSC Inc., 2005)'
_computing_data_collection 'CrystalClear (Rigaku/MSC Inc., 2005)'
_computing_data_reduction 'CrystalClear (Rigaku/MSC Inc., 2005)'
_computing_publication_material 'CrystalClear (Rigaku/MSC Inc., 2005)'
_computing_structure_refinement 'SHELXL-97 (Sheldrick, 1997)'
_computing_structure_solution 'SHELXS-97 (Sheldrick, 1990)'
_diffrn_ambient_temperature 293(2)
_diffrn_detector_area_resol_mean 28.5714
_diffrn_measured_fraction_theta_full 0.994
_diffrn_measured_fraction_theta_max 0.994
_diffrn_measurement_device_type 'Rigaku Saturn'
_diffrn_measurement_method dtprofit.ref
_diffrn_radiation_monochromator graphite
_diffrn_radiation_source 'fine-focus sealed tube'
_diffrn_radiation_type MoK\a
_diffrn_radiation_wavelength 0.71073
_diffrn_reflns_av_R_equivalents 0.0364
_diffrn_reflns_av_sigmaI/netI 0.0571
_diffrn_reflns_limit_h_max 10
_diffrn_reflns_limit_h_min -6
_diffrn_reflns_limit_k_max 13
_diffrn_reflns_limit_k_min -13
_diffrn_reflns_limit_l_max 18
_diffrn_reflns_limit_l_min -19
_diffrn_reflns_number 9313
_diffrn_reflns_theta_full 25.02
_diffrn_reflns_theta_max 25.02
_diffrn_reflns_theta_min 1.91
_exptl_absorpt_coefficient_mu 4.319
_exptl_absorpt_correction_T_max 0.8462
_exptl_absorpt_correction_T_min 0.6253
_exptl_absorpt_correction_type multi-scan
_exptl_absorpt_process_details 'CrystalClear (Rigaku/MSC Inc., 2005)'
_exptl_crystal_colour Colorless
_exptl_crystal_density_diffrn 2.603
_exptl_crystal_density_method 'not measured'
_exptl_crystal_description Block
_exptl_crystal_F_000 1144
_exptl_crystal_size_max 0.12
_exptl_crystal_size_mid 0.08
_exptl_crystal_size_min 0.04
_refine_diff_density_max 1.498
_refine_diff_density_min -0.961
_refine_diff_density_rms 0.176
_refine_ls_extinction_coef 0.0038(3)
_refine_ls_extinction_expression Fc^*^=kFc[1+0.001xFc^2^\l^3^/sin(2\q)]^-1/4^
_refine_ls_extinction_method SHELXL
_refine_ls_goodness_of_fit_ref 1.020
_refine_ls_hydrogen_treatment constr
_refine_ls_matrix_type full
_refine_ls_number_parameters 470
_refine_ls_number_reflns 5320
_refine_ls_number_restraints 0
_refine_ls_restrained_S_all 1.020
_refine_ls_R_factor_all 0.0505
_refine_ls_R_factor_gt 0.0387
_refine_ls_shift/su_max 0.001
_refine_ls_shift/su_mean 0.000
_refine_ls_structure_factor_coef Fsqd
_refine_ls_weighting_details 'calc w=1/[\s^2^(Fo^2^)+(0.0545P)^2^+0.0000P] where P=(Fo^2^+2Fc^2^)/3'
_refine_ls_weighting_scheme calc
_refine_ls_wR_factor_gt 0.0909
_refine_ls_wR_factor_ref 0.0986
_reflns_number_gt 4363
_reflns_number_total 5320
_reflns_threshold_expression >2sigma(I)
_cod_data_source_file b904704m.txt
_cod_data_source_block r61022b
_cod_depositor_comments
;
The following automatic conversions were performed:
'_exptl_absorpt_correction_type' value 'Multi-scan' changed to
'multi-scan' according to
'/home/saulius/struct/CIF-dictionaries/cif_core.dic' dictionary named
'cif_core.dic' version 2.4.1 from 2010-06-29.

Automatic conversion script
Id: cif_fix_enum 1527 2010-12-29 10:47:43Z saulius 
;
_cod_original_cell_volume 1519.6(5)
_cod_original_sg_symbol_H-M P-1
_cod_database_code 7201080

loop_
_symmetry_equiv_pos_as_xyz
'x, y, z'
'-x, -y, -z'

loop_
_atom_site_label
_atom_site_type_symbol
_atom_site_fract_x
_atom_site_fract_y
_atom_site_fract_z
_atom_site_U_iso_or_equiv
_atom_site_adp_type
_atom_site_occupancy
_atom_site_symmetry_multiplicity
_atom_site_calc_flag
_atom_site_refinement_flags
_atom_site_disorder_assembly
_atom_site_disorder_group
Tb1 Tb 0.32147(4) 0.81153(3) 0.572610(19) 0.01842(12) Uani 1 1 d . . .
Ag1 Ag 0.38044(7) 1.07608(6) 0.95407(4) 0.03804(18) Uani 1 1 d . . .
Ag2 Ag 0.60900(7) 1.28198(6) 1.07210(4) 0.03984(18) Uani 1 1 d . . .
Ag3 Ag 0.61855(7) 0.59705(6) 0.05779(4) 0.03895(18) Uani 1 1 d . . .
C1 C 0.8164(9) 1.1333(6) 0.8653(4) 0.0244(15) Uani 1 1 d . . .
C2 C 0.9725(8) 1.1922(6) 0.8891(4) 0.0240(15) Uani 1 1 d . . .
H2 H 1.0170 1.2494 0.9411 0.029 Uiso 1 1 calc R . .
C3 C 1.0696(9) 1.1648(6) 0.8318(4) 0.0248(15) Uani 1 1 d . . .
C4 C 0.9850(9) 1.0804(7) 0.7525(4) 0.0276(16) Uani 1 1 d . . .
H4 H 1.0391 1.0613 0.7121 0.033 Uiso 1 1 calc R . .
C5 C 0.8290(8) 1.0281(6) 0.7350(4) 0.0232(15) Uani 1 1 d . . .
C6 C 0.7018(9) 1.1533(7) 0.9192(5) 0.0280(17) Uani 1 1 d . . .
C7 C 0.7275(9) 0.9403(6) 0.6494(4) 0.0263(16) Uani 1 1 d . . .
C8 C 0.1686(9) 0.6569(6) 0.2840(4) 0.0247(15) Uani 1 1 d . . .
C9 C 0.0112(9) 0.6050(6) 0.2649(4) 0.0275(16) Uani 1 1 d . . .
H9 H -0.0440 0.6256 0.3047 0.033 Uiso 1 1 calc R . .
C10 C -0.0745(9) 0.5186(6) 0.1853(5) 0.0271(16) Uani 1 1 d . . .
C11 C 0.0240(8) 0.4917(6) 0.1289(4) 0.0250(15) Uani 1 1 d . . .
H11 H -0.0212 0.4354 0.0765 0.030 Uiso 1 1 calc R . .
C12 C 0.1817(9) 0.5483(6) 0.1522(4) 0.0274(16) Uani 1 1 d . . .
C13 C 0.2687(9) 0.7476(6) 0.3640(4) 0.0256(16) Uani 1 1 d . . .
C14 C 0.2955(9) 0.5254(7) 0.0990(4) 0.0273(16) Uani 1 1 d . . .
C15 C -0.1265(9) 0.6825(6) 0.7189(5) 0.0281(16) Uani 1 1 d . . .
C16 C 0.0291(9) 0.7415(6) 0.7427(5) 0.0293(17) Uani 1 1 d . . .
H16 H 0.0923 0.7229 0.7067 0.035 Uiso 1 1 calc R . .
C17 C 0.1010(9) 0.8322(6) 0.8221(5) 0.0274(16) Uani 1 1 d . . .
C18 C -0.0082(8) 0.8509(6) 0.8730(4) 0.0244(15) Uani 1 1 d . . .
H18 H 0.0290 0.9067 0.9259 0.029 Uiso 1 1 calc R . .
C19 C -0.1626(9) 0.7894(6) 0.8454(4) 0.0265(16) Uani 1 1 d . . .
C20 C -0.2851(9) 0.8037(7) 0.8940(5) 0.0333(18) Uani 1 1 d . . .
C21 C -0.2077(9) 0.5837(7) 0.6363(5) 0.0287(16) Uani 1 1 d . . .
O1 O 0.5678(7) 1.0793(5) 0.8910(4) 0.0471(15) Uani 1 1 d . . .
O2 O 0.7559(6) 1.2394(5) 0.9843(3) 0.0390(13) Uani 1 1 d . . .
O3 O 0.7427(6) 1.0501(4) 0.7897(3) 0.0260(11) Uani 1 1 d . . .
O4 O 1.2146(6) 1.2128(5) 0.8511(3) 0.0349(12) Uani 1 1 d . . .
O5 O 0.5834(6) 0.9023(5) 0.6430(3) 0.0391(13) Uani 1 1 d . . .
O6 O 0.8001(6) 0.9170(6) 0.5964(3) 0.0457(15) Uani 1 1 d . . .
O7 O 0.3984(7) 0.8078(5) 0.3630(3) 0.0439(15) Uani 1 1 d . . .
O8 O 0.2106(6) 0.7540(5) 0.4255(3) 0.0354(13) Uani 1 1 d . . .
O9 O 0.2549(6) 0.6318(4) 0.2277(3) 0.0254(11) Uani 1 1 d . . .
O10 O -0.2209(6) 0.4739(5) 0.1656(3) 0.0347(12) Uani 1 1 d . . .
O11 O 0.4341(6) 0.5913(5) 0.1276(3) 0.0379(13) Uani 1 1 d . . .
O12 O 0.2345(6) 0.4438(5) 0.0301(3) 0.0363(13) Uani 1 1 d . . .
O13 O -0.1242(9) 0.5716(6) 0.5869(4) 0.064(2) Uani 1 1 d . . .
O14 O -0.3419(7) 0.5216(5) 0.6268(4) 0.0445(14) Uani 1 1 d . . .
O15 O -0.2247(6) 0.7045(4) 0.7679(3) 0.0269(11) Uani 1 1 d . . .
O16 O 0.2415(6) 0.8862(5) 0.8444(3) 0.0364(13) Uani 1 1 d . . .
O17 O -0.4228(6) 0.7371(5) 0.8616(3) 0.0405(14) Uani 1 1 d . . .
O18 O -0.2300(6) 0.8826(5) 0.9638(3) 0.0383(14) Uani 1 1 d . . .
O19 O 0.4730(7) 0.6762(5) 0.5189(3) 0.0527(17) Uani 1 1 d . . .
H19A H 0.4574 0.6310 0.4695 0.063 Uiso 1 1 d R . .
H19B H 0.5547 0.6597 0.5513 0.063 Uiso 1 1 d R . .
O20 O 0.3575(6) 1.0023(5) 0.5419(3) 0.0371(13) Uani 1 1 d . . .
H20A H 0.3131 1.0234 0.4971 0.045 Uiso 1 1 d R . .
H20B H 0.4382 1.0602 0.5704 0.045 Uiso 1 1 d R . .
O21 O 0.3837(7) 0.7271(5) 0.6913(3) 0.0455(14) Uani 1 1 d . . .
H21A H 0.3311 0.6519 0.6771 0.055 Uiso 1 1 d R . .
H21B H 0.4561 0.7357 0.7378 0.055 Uiso 1 1 d R . .
O22 O 0.0572(6) 0.8387(5) 0.5425(4) 0.0468(15) Uani 1 1 d . . .
H22A H 0.0306 0.8651 0.4979 0.056 Uiso 1 1 d R . .
H22B H -0.0143 0.8480 0.5681 0.056 Uiso 1 1 d R . .
O23 O 0.2903(7) 0.9472(5) 0.6917(3) 0.0396(14) Uani 1 1 d . . .
H23A H 0.2691 0.9451 0.7377 0.048 Uiso 1 1 d R . .
H23B H 0.3829 0.9936 0.7029 0.048 Uiso 1 1 d R . .
O24 O 0.1650(7) 0.6141(5) 0.5476(3) 0.0482(15) Uani 1 1 d . . .
H24A H 0.0784 0.6110 0.5621 0.058 Uiso 1 1 d R . .
H24B H 0.1803 0.5397 0.5355 0.058 Uiso 1 1 d R . .
O25 O 0.1987(11) 0.2804(8) 0.5830(6) 0.121(4) Uani 1 1 d . . .
H25A H 0.2389 0.3551 0.5840 0.146 Uiso 1 1 d R . .
H25B H 0.2584 0.2635 0.6258 0.146 Uiso 1 1 d R . .
O26 O 0.6259(9) 0.8090(6) 0.2805(4) 0.065(2) Uani 1 1 d . . .
H26A H 0.6335 0.7689 0.2336 0.077 Uiso 1 1 d R . .
H26B H 0.5420 0.7715 0.2892 0.077 Uiso 1 1 d R . .
O27 O 0.5972(8) 0.5086(6) 0.3021(4) 0.0610(18) Uani 1 1 d . . .
H27A H 0.5743 0.5104 0.2503 0.073 Uiso 1 1 d R . .
H27B H 0.5091 0.4965 0.3150 0.073 Uiso 1 1 d R . .

loop_
_atom_site_aniso_label
_atom_site_aniso_U_11
_atom_site_aniso_U_22
_atom_site_aniso_U_33
_atom_site_aniso_U_23
_atom_site_aniso_U_13
_atom_site_aniso_U_12
Tb1 0.01653(19) 0.02202(18) 0.01268(19) -0.00267(13) 0.00495(14) -0.00090(13)
Ag1 0.0293(3) 0.0504(4) 0.0301(4) -0.0037(3) 0.0147(3) 0.0014(3)
Ag2 0.0293(3) 0.0507(4) 0.0335(4) -0.0048(3) 0.0145(3) -0.0008(3)
Ag3 0.0287(3) 0.0514(4) 0.0290(4) -0.0058(3) 0.0128(3) -0.0035(3)
C1 0.025(4) 0.025(3) 0.018(4) 0.000(3) 0.004(3) 0.001(3)
C2 0.022(4) 0.024(3) 0.022(4) 0.002(3) 0.005(3) 0.002(3)
C3 0.023(4) 0.024(3) 0.021(4) -0.001(3) 0.001(3) 0.002(3)
C4 0.026(4) 0.037(4) 0.021(4) 0.003(3) 0.011(3) 0.009(3)
C5 0.019(4) 0.030(4) 0.019(4) 0.003(3) 0.007(3) 0.002(3)
C6 0.029(4) 0.034(4) 0.027(4) 0.011(3) 0.013(4) 0.011(4)
C7 0.028(4) 0.029(4) 0.023(4) 0.006(3) 0.009(3) 0.010(3)
C8 0.027(4) 0.026(4) 0.022(4) 0.004(3) 0.009(3) 0.004(3)
C9 0.027(4) 0.033(4) 0.023(4) 0.003(3) 0.011(3) 0.005(3)
C10 0.031(4) 0.029(4) 0.025(4) 0.004(3) 0.014(4) 0.009(3)
C11 0.023(4) 0.028(4) 0.021(4) 0.006(3) 0.003(3) 0.002(3)
C12 0.031(4) 0.026(4) 0.026(4) 0.007(3) 0.010(4) 0.005(3)
C13 0.033(4) 0.031(4) 0.012(4) 0.004(3) 0.007(3) 0.006(3)
C14 0.025(4) 0.034(4) 0.017(4) 0.002(3) 0.000(3) 0.003(3)
C15 0.038(4) 0.024(4) 0.028(4) 0.009(3) 0.015(4) 0.011(3)
C16 0.032(4) 0.030(4) 0.026(4) 0.002(3) 0.014(4) 0.003(3)
C17 0.036(5) 0.027(4) 0.025(4) 0.007(3) 0.018(4) 0.006(3)
C18 0.026(4) 0.024(3) 0.022(4) 0.003(3) 0.007(3) 0.004(3)
C19 0.026(4) 0.031(4) 0.024(4) 0.008(3) 0.007(3) 0.008(3)
C20 0.030(5) 0.041(4) 0.032(5) 0.009(4) 0.011(4) 0.012(4)
C21 0.031(4) 0.031(4) 0.021(4) 0.001(3) 0.005(4) 0.004(3)
O1 0.031(3) 0.058(4) 0.041(4) -0.009(3) 0.019(3) -0.011(3)
O2 0.032(3) 0.048(3) 0.027(3) -0.010(3) 0.012(3) 0.000(3)
O3 0.020(3) 0.032(3) 0.023(3) 0.000(2) 0.008(2) 0.003(2)
O4 0.022(3) 0.042(3) 0.035(3) -0.002(2) 0.010(3) -0.004(2)
O5 0.025(3) 0.049(3) 0.033(3) -0.003(3) 0.006(3) -0.004(3)
O6 0.026(3) 0.075(4) 0.027(3) -0.008(3) 0.005(3) 0.016(3)
O7 0.041(3) 0.046(3) 0.034(3) -0.005(3) 0.017(3) -0.013(3)
O8 0.030(3) 0.049(3) 0.020(3) -0.005(2) 0.009(2) 0.004(3)
O9 0.025(3) 0.028(2) 0.018(3) -0.003(2) 0.006(2) -0.001(2)
O10 0.020(3) 0.044(3) 0.032(3) -0.001(2) 0.008(2) -0.007(2)
O11 0.022(3) 0.053(3) 0.028(3) -0.005(3) 0.009(3) -0.008(3)
O12 0.031(3) 0.048(3) 0.023(3) -0.006(2) 0.009(3) -0.001(3)
O13 0.086(5) 0.049(4) 0.046(4) -0.018(3) 0.042(4) -0.022(3)
O14 0.031(3) 0.056(4) 0.036(3) -0.007(3) 0.009(3) 0.002(3)
O15 0.028(3) 0.031(3) 0.021(3) -0.001(2) 0.011(2) 0.007(2)
O16 0.030(3) 0.040(3) 0.034(3) -0.003(2) 0.017(3) -0.003(3)
O17 0.027(3) 0.055(3) 0.033(3) -0.002(3) 0.012(3) -0.003(3)
O18 0.031(3) 0.053(3) 0.025(3) -0.009(3) 0.016(3) 0.001(3)
O19 0.056(4) 0.062(4) 0.027(3) -0.013(3) -0.008(3) 0.036(3)
O20 0.038(3) 0.036(3) 0.027(3) 0.006(2) -0.002(3) -0.004(2)
O21 0.046(4) 0.054(4) 0.027(3) 0.012(3) -0.003(3) 0.000(3)
O22 0.030(3) 0.064(4) 0.042(4) -0.006(3) 0.016(3) 0.009(3)
O23 0.043(3) 0.048(3) 0.026(3) -0.003(2) 0.019(3) 0.003(3)
O24 0.056(4) 0.038(3) 0.039(4) -0.004(3) 0.014(3) -0.011(3)
O25 0.100(8) 0.095(7) 0.104(8) -0.025(6) -0.043(6) 0.007(6)
O26 0.083(5) 0.053(4) 0.059(4) -0.001(3) 0.043(4) -0.004(4)
O27 0.062(5) 0.059(4) 0.060(4) 0.016(3) 0.016(4) 0.005(3)

loop_
_atom_type_symbol
_atom_type_description
_atom_type_scat_dispersion_real
_atom_type_scat_dispersion_imag
_atom_type_scat_source
C C 0.0033 0.0016 'International Tables Vol C Tables 4.2.6.8 and 6.1.1.4'
H H 0.0000 0.0000 'International Tables Vol C Tables 4.2.6.8 and 6.1.1.4'
N N 0.0061 0.0033 'International Tables Vol C Tables 4.2.6.8 and 6.1.1.4'
O O 0.0106 0.0060 'International Tables Vol C Tables 4.2.6.8 and 6.1.1.4'
Ag Ag -0.8971 1.1015 'International Tables Vol C Tables 4.2.6.8 and 6.1.1.4'
Tb Tb -0.1723 4.1537 'International Tables Vol C Tables 4.2.6.8 and 6.1.1.4'

loop_
_geom_angle_atom_site_label_1
_geom_angle_atom_site_label_2
_geom_angle_atom_site_label_3
_geom_angle
_geom_angle_site_symmetry_1
_geom_angle_site_symmetry_3
_geom_angle_publ_flag
O20 Tb1 O5 75.2(2) . . ?
O20 Tb1 O22 80.9(2) . . ?
O5 Tb1 O22 145.60(19) . . ?
O20 Tb1 O24 149.6(2) . . ?
O5 Tb1 O24 134.5(2) . . ?
O22 Tb1 O24 74.4(2) . . ?
O20 Tb1 O19 114.1(2) . . ?
O5 Tb1 O19 74.8(2) . . ?
O22 Tb1 O19 138.6(2) . . ?
O24 Tb1 O19 76.0(2) . . ?
O20 Tb1 O8 79.52(19) . . ?
O5 Tb1 O8 125.68(18) . . ?
O22 Tb1 O8 72.15(18) . . ?
O24 Tb1 O8 76.32(19) . . ?
O19 Tb1 O8 73.12(18) . . ?
O20 Tb1 O21 138.2(2) . . ?
O5 Tb1 O21 74.7(2) . . ?
O22 Tb1 O21 110.2(2) . . ?
O24 Tb1 O21 68.6(2) . . ?
O19 Tb1 O21 84.7(2) . . ?
O8 Tb1 O21 142.1(2) . . ?
O20 Tb1 O23 76.89(18) . . ?
O5 Tb1 O23 79.19(19) . . ?
O22 Tb1 O23 71.53(19) . . ?
O24 Tb1 O23 110.70(19) . . ?
O19 Tb1 O23 147.4(2) . . ?
O8 Tb1 O23 139.15(19) . . ?
O21 Tb1 O23 69.63(19) . . ?
O20 Tb1 H23B 67.1 . . ?
O5 Tb1 H23B 61.1 . . ?
O22 Tb1 H23B 87.0 . . ?
O24 Tb1 H23B 127.7 . . ?
O19 Tb1 H23B 134.3 . . ?
O8 Tb1 H23B 143.1 . . ?
O21 Tb1 H23B 73.2 . . ?
O23 Tb1 H23B 19.4 . . ?
O1 Ag1 O18 165.6(2) . 2_577 ?
O1 Ag1 O16 85.68(19) . . ?
O18 Ag1 O16 108.62(19) 2_577 . ?
O1 Ag1 Ag2 81.77(15) . . ?
O18 Ag1 Ag2 84.12(15) 2_577 . ?
O16 Ag1 Ag2 166.31(12) . . ?
O1 Ag1 Ag1 75.91(18) . 2_677 ?
O18 Ag1 Ag1 104.69(16) 2_577 2_677 ?
O16 Ag1 Ag1 90.19(14) . 2_677 ?
Ag2 Ag1 Ag1 81.51(4) . 2_677 ?
O17 Ag2 O2 161.7(2) 2_577 . ?
O17 Ag2 O10 98.17(18) 2_577 1_666 ?
O2 Ag2 O10 99.74(18) . 1_666 ?
O17 Ag2 Ag1 79.90(15) 2_577 . ?
O2 Ag2 Ag1 82.81(14) . . ?
O10 Ag2 Ag1 172.49(13) 1_666 . ?
O17 Ag2 Ag3 89.62(16) 2_577 2_676 ?
O2 Ag2 Ag3 91.53(15) . 2_676 ?
O10 Ag2 Ag3 98.29(13) 1_666 2_676 ?
Ag1 Ag2 Ag3 74.51(3) . 2_676 ?
O12 Ag3 O11 165.60(19) 2_665 . ?
O12 Ag3 O4 99.30(18) 2_665 2_776 ?
O11 Ag3 O4 95.04(17) . 2_776 ?
O12 Ag3 Ag3 85.21(14) 2_665 2_665 ?
O11 Ag3 Ag3 80.92(14) . 2_665 ?
O4 Ag3 Ag3 169.13(14) 2_776 2_665 ?
O12 Ag3 Ag2 91.18(15) 2_665 2_676 ?
O11 Ag3 Ag2 88.28(15) . 2_676 ?
O4 Ag3 Ag2 97.78(14) 2_776 2_676 ?
Ag3 Ag3 Ag2 72.12(4) 2_665 2_676 ?
C2 C1 O3 123.7(6) . . ?
C2 C1 C6 124.1(6) . . ?
O3 C1 C6 112.1(6) . . ?
C1 C2 C3 118.8(6) . . ?
C1 C2 H2 120.6 . . ?
C3 C2 H2 120.6 . . ?
O4 C3 C4 123.2(6) . . ?
O4 C3 C2 121.8(6) . . ?
C4 C3 C2 115.0(6) . . ?
C5 C4 C3 121.3(6) . . ?
C5 C4 H4 119.3 . . ?
C3 C4 H4 119.3 . . ?
O3 C5 C4 123.1(6) . . ?
O3 C5 C7 112.6(6) . . ?
C4 C5 C7 124.3(6) . . ?
O2 C6 O1 130.2(7) . . ?
O2 C6 C1 115.2(6) . . ?
O1 C6 C1 114.6(6) . . ?
O6 C7 O5 128.4(7) . . ?
O6 C7 C5 115.6(6) . . ?
O5 C7 C5 116.0(6) . . ?
C9 C8 O9 121.4(6) . . ?
C9 C8 C13 126.7(6) . . ?
O9 C8 C13 111.9(6) . . ?
C8 C9 C10 122.3(6) . . ?
C8 C9 H9 118.9 . . ?
C10 C9 H9 118.9 . . ?
O10 C10 C9 123.0(6) . . ?
O10 C10 C11 122.8(7) . . ?
C9 C10 C11 114.1(6) . . ?
C12 C11 C10 120.3(7) . . ?
C12 C11 H11 119.9 . . ?
C10 C11 H11 119.9 . . ?
C11 C12 O9 122.8(6) . . ?
C11 C12 C14 124.5(7) . . ?
O9 C12 C14 112.7(6) . . ?
O7 C13 O8 127.2(7) . . ?
O7 C13 C8 117.3(6) . . ?
O8 C13 C8 115.5(6) . . ?
O11 C14 O12 129.0(7) . . ?
O11 C14 C12 116.2(6) . . ?
O12 C14 C12 114.8(6) . . ?
O15 C15 C16 122.1(7) . . ?
O15 C15 C21 113.6(6) . . ?
C16 C15 C21 124.2(6) . . ?
C15 C16 C17 122.1(7) . . ?
C15 C16 H16 118.9 . . ?
C17 C16 H16 118.9 . . ?
O16 C17 C16 122.8(6) . . ?
O16 C17 C18 123.6(7) . . ?
C16 C17 C18 113.7(7) . . ?
C19 C18 C17 121.3(7) . . ?
C19 C18 H18 119.3 . . ?
C17 C18 H18 119.3 . . ?
C18 C19 O15 122.2(6) . . ?
C18 C19 C20 124.9(7) . . ?
O15 C19 C20 113.0(6) . . ?
O17 C20 O18 129.1(7) . . ?
O17 C20 C19 117.7(7) . . ?
O18 C20 C19 113.2(7) . . ?
O14 C21 O13 126.9(7) . . ?
O14 C21 C15 118.7(6) . . ?
O13 C21 C15 114.3(7) . . ?
C6 O1 Ag1 124.4(5) . . ?
C6 O2 Ag2 120.8(5) . . ?
C5 O3 C1 118.0(5) . . ?
C3 O4 Ag3 135.0(4) . 2_776 ?
C7 O5 Tb1 155.3(5) . . ?
C13 O8 Tb1 134.2(5) . . ?
C12 O9 C8 119.1(5) . . ?
C10 O10 Ag2 133.8(5) . 1_444 ?
C14 O11 Ag3 124.8(5) . . ?
C14 O12 Ag3 119.6(5) . 2_665 ?
C15 O15 C19 118.6(6) . . ?
C17 O16 Ag1 130.4(5) . . ?
C20 O17 Ag2 124.5(5) . 2_577 ?
C20 O18 Ag1 121.1(5) . 2_577 ?
Tb1 O19 H19A 131.0 . . ?
Tb1 O19 H19B 121.1 . . ?
H19A O19 H19B 107.7 . . ?
Tb1 O20 H20A 128.9 . . ?
Tb1 O20 H20B 121.7 . . ?
H20A O20 H20B 107.7 . . ?
Tb1 O21 H21A 107.6 . . ?
Tb1 O21 H21B 142.1 . . ?
H21A O21 H21B 107.4 . . ?
Tb1 O22 H22A 111.5 . . ?
Tb1 O22 H22B 138.5 . . ?
H22A O22 H22B 107.7 . . ?
Tb1 O23 H23A 140.3 . . ?
Tb1 O23 H23B 93.8 . . ?
H23A O23 H23B 108.3 . . ?
Tb1 O24 H24A 116.3 . . ?
Tb1 O24 H24B 134.8 . . ?
H24A O24 H24B 107.7 . . ?
H25A O25 H25B 105.6 . . ?
H26A O26 H26B 107.7 . . ?
H27A O27 H27B 107.7 . . ?

loop_
_geom_bond_atom_site_label_1
_geom_bond_atom_site_label_2
_geom_bond_distance
_geom_bond_site_symmetry_2
_geom_bond_publ_flag
Tb1 O20 2.276(5) . ?
Tb1 O5 2.277(5) . ?
Tb1 O22 2.314(5) . ?
Tb1 O24 2.315(5) . ?
Tb1 O19 2.338(5) . ?
Tb1 O8 2.341(5) . ?
Tb1 O21 2.344(5) . ?
Tb1 O23 2.360(5) . ?
Tb1 H23B 2.5603 . ?
Ag1 O1 2.162(5) . ?
Ag1 O18 2.163(5) 2_577 ?
Ag1 O16 2.442(5) . ?
Ag1 Ag2 2.8481(16) . ?
Ag1 Ag1 3.1658(16) 2_677 ?
Ag2 O17 2.200(5) 2_577 ?
Ag2 O2 2.214(5) . ?
Ag2 O10 2.419(5) 1_666 ?
Ag2 Ag3 3.2044(14) 2_676 ?
Ag3 O12 2.213(5) 2_665 ?
Ag3 O11 2.220(5) . ?
Ag3 O4 2.384(5) 2_776 ?
Ag3 Ag3 2.7938(18) 2_665 ?
Ag3 Ag2 3.2045(14) 2_676 ?
C1 C2 1.350(10) . ?
C1 O3 1.360(8) . ?
C1 C6 1.520(9) . ?
C2 C3 1.452(9) . ?
C2 H2 0.9300 . ?
C3 O4 1.237(8) . ?
C3 C4 1.423(10) . ?
C4 C5 1.338(10) . ?
C4 H4 0.9300 . ?
C5 O3 1.337(7) . ?
C5 C7 1.542(10) . ?
C6 O2 1.242(9) . ?
C6 O1 1.252(9) . ?
C7 O6 1.226(8) . ?
C7 O5 1.241(9) . ?
C8 C9 1.346(10) . ?
C8 O9 1.361(8) . ?
C8 C13 1.492(10) . ?
C9 C10 1.438(10) . ?
C9 H9 0.9300 . ?
C10 O10 1.239(9) . ?
C10 C11 1.450(9) . ?
C11 C12 1.355(10) . ?
C11 H11 0.9300 . ?
C12 O9 1.360(8) . ?
C12 C14 1.511(9) . ?
C13 O7 1.237(9) . ?
C13 O8 1.255(8) . ?
C14 O11 1.247(9) . ?
C14 O12 1.261(8) . ?
C15 O15 1.346(8) . ?
C15 C16 1.346(11) . ?
C15 C21 1.526(10) . ?
C16 C17 1.439(10) . ?
C16 H16 0.9300 . ?
C17 O16 1.217(9) . ?
C17 C18 1.442(9) . ?
C18 C19 1.344(10) . ?
C18 H18 0.9300 . ?
C19 O15 1.380(8) . ?
C19 C20 1.509(10) . ?
C20 O17 1.247(9) . ?
C20 O18 1.255(9) . ?
C21 O14 1.229(9) . ?
C21 O13 1.235(9) . ?
O4 Ag3 2.384(5) 2_776 ?
O10 Ag2 2.419(5) 1_444 ?
O12 Ag3 2.213(5) 2_665 ?
O17 Ag2 2.200(5) 2_577 ?
O18 Ag1 2.163(4) 2_577 ?
O19 H19A 0.8500 . ?
O19 H19B 0.8500 . ?
O20 H20A 0.8500 . ?
O20 H20B 0.8500 . ?
O21 H21A 0.8507 . ?
O21 H21B 0.8529 . ?
O22 H22A 0.8499 . ?
O22 H22B 0.8500 . ?
O23 H23A 0.8433 . ?
O23 H23B 0.8506 . ?
O24 H24A 0.8500 . ?
O24 H24B 0.8500 . ?
O25 H25A 0.8489 . ?
O25 H25B 0.8477 . ?
O26 H26A 0.8500 . ?
O26 H26B 0.8502 . ?
O27 H27A 0.8499 . ?
O27 H27B 0.8501 . ?

loop_
_geom_torsion_atom_site_label_1
_geom_torsion_atom_site_label_2
_geom_torsion_atom_site_label_3
_geom_torsion_atom_site_label_4
_geom_torsion
_geom_torsion_site_symmetry_1
_geom_torsion_site_symmetry_2
_geom_torsion_site_symmetry_3
_geom_torsion_site_symmetry_4
_geom_torsion_publ_flag
O1 Ag1 Ag2 O17 -175.3(2) . . . 2_577 ?
O18 Ag1 Ag2 O17 7.5(2) 2_577 . . 2_577 ?
O16 Ag1 Ag2 O17 -151.6(6) . . . 2_577 ?
Ag1 Ag1 Ag2 O17 -98.37(16) 2_677 . . 2_577 ?
O1 Ag1 Ag2 O2 -1.3(2) . . . . ?
O18 Ag1 Ag2 O2 -178.6(2) 2_577 . . . ?
O16 Ag1 Ag2 O2 22.4(6) . . . . ?
Ag1 Ag1 Ag2 O2 75.60(15) 2_677 . . . ?
O1 Ag1 Ag2 O10 109.1(9) . . . 1_666 ?
O18 Ag1 Ag2 O10 -68.2(9) 2_577 . . 1_666 ?
O16 Ag1 Ag2 O10 132.7(10) . . . 1_666 ?
Ag1 Ag1 Ag2 O10 -174.1(9) 2_677 . . 1_666 ?
O1 Ag1 Ag2 Ag3 92.32(18) . . . 2_676 ?
O18 Ag1 Ag2 Ag3 -84.95(16) 2_577 . . 2_676 ?
O16 Ag1 Ag2 Ag3 116.0(6) . . . 2_676 ?
Ag1 Ag1 Ag2 Ag3 169.20(3) 2_677 . . 2_676 ?
O3 C1 C2 C3 -1.0(11) . . . . ?
C6 C1 C2 C3 179.9(6) . . . . ?
C1 C2 C3 O4 -177.7(7) . . . . ?
C1 C2 C3 C4 3.0(10) . . . . ?
O4 C3 C4 C5 178.3(7) . . . . ?
C2 C3 C4 C5 -2.4(10) . . . . ?
C3 C4 C5 O3 -0.4(11) . . . . ?
C3 C4 C5 C7 177.4(6) . . . . ?
C2 C1 C6 O2 7.8(11) . . . . ?
O3 C1 C6 O2 -171.4(6) . . . . ?
C2 C1 C6 O1 -171.8(7) . . . . ?
O3 C1 C6 O1 9.0(9) . . . . ?
O3 C5 C7 O6 179.7(6) . . . . ?
C4 C5 C7 O6 1.7(11) . . . . ?
O3 C5 C7 O5 -0.3(9) . . . . ?
C4 C5 C7 O5 -178.3(7) . . . . ?
O9 C8 C9 C10 1.1(11) . . . . ?
C13 C8 C9 C10 179.7(6) . . . . ?
C8 C9 C10 O10 -177.0(7) . . . . ?
C8 C9 C10 C11 1.0(10) . . . . ?
O10 C10 C11 C12 176.6(7) . . . . ?
C9 C10 C11 C12 -1.4(10) . . . . ?
C10 C11 C12 O9 -0.3(11) . . . . ?
C10 C11 C12 C14 178.9(6) . . . . ?
C9 C8 C13 O7 -163.2(7) . . . . ?
O9 C8 C13 O7 15.5(9) . . . . ?
C9 C8 C13 O8 16.8(11) . . . . ?
O9 C8 C13 O8 -164.5(6) . . . . ?
C11 C12 C14 O11 175.5(7) . . . . ?
O9 C12 C14 O11 -5.2(9) . . . . ?
C11 C12 C14 O12 -2.6(10) . . . . ?
O9 C12 C14 O12 176.7(6) . . . . ?
O15 C15 C16 C17 -0.2(11) . . . . ?
C21 C15 C16 C17 -178.7(6) . . . . ?
C15 C16 C17 O16 -180.0(7) . . . . ?
C15 C16 C17 C18 1.1(10) . . . . ?
O16 C17 C18 C19 179.7(7) . . . . ?
C16 C17 C18 C19 -1.4(10) . . . . ?
C17 C18 C19 O15 0.7(11) . . . . ?
C17 C18 C19 C20 -179.7(7) . . . . ?
C18 C19 C20 O17 -177.6(7) . . . . ?
O15 C19 C20 O17 2.1(10) . . . . ?
C18 C19 C20 O18 1.6(11) . . . . ?
O15 C19 C20 O18 -178.7(6) . . . . ?
O15 C15 C21 O14 -10.1(10) . . . . ?
C16 C15 C21 O14 168.5(7) . . . . ?
O15 C15 C21 O13 173.1(7) . . . . ?
C16 C15 C21 O13 -8.3(11) . . . . ?
O2 C6 O1 Ag1 -2.1(12) . . . . ?
C1 C6 O1 Ag1 177.3(4) . . . . ?
O18 Ag1 O1 C6 13.2(14) 2_577 . . . ?
O16 Ag1 O1 C6 -172.4(7) . . . . ?
Ag2 Ag1 O1 C6 2.2(6) . . . . ?
Ag1 Ag1 O1 C6 -81.1(6) 2_677 . . . ?
O1 C6 O2 Ag2 0.2(12) . . . . ?
C1 C6 O2 Ag2 -179.2(4) . . . . ?
O17 Ag2 O2 C6 20.3(11) 2_577 . . . ?
O10 Ag2 O2 C6 -171.7(5) 1_666 . . . ?
Ag1 Ag2 O2 C6 1.1(5) . . . . ?
Ag3 Ag2 O2 C6 -73.1(6) 2_676 . . . ?
C4 C5 O3 C1 2.5(10) . . . . ?
C7 C5 O3 C1 -175.5(5) . . . . ?
C2 C1 O3 C5 -1.8(10) . . . . ?
C6 C1 O3 C5 177.4(6) . . . . ?
C4 C3 O4 Ag3 152.0(5) . . . 2_776 ?
C2 C3 O4 Ag3 -27.3(11) . . . 2_776 ?
O6 C7 O5 Tb1 -14.2(18) . . . . ?
C5 C7 O5 Tb1 165.8(9) . . . . ?
O20 Tb1 O5 C7 -73.0(12) . . . . ?
O22 Tb1 O5 C7 -120.4(12) . . . . ?
O24 Tb1 O5 C7 99.4(12) . . . . ?
O19 Tb1 O5 C7 47.6(12) . . . . ?
O8 Tb1 O5 C7 -8.0(13) . . . . ?
O21 Tb1 O5 C7 136.2(13) . . . . ?
O23 Tb1 O5 C7 -152.2(13) . . . . ?
O7 C13 O8 Tb1 -25.7(12) . . . . ?
C8 C13 O8 Tb1 154.3(5) . . . . ?
O20 Tb1 O8 C13 72.7(7) . . . . ?
O5 Tb1 O8 C13 9.7(7) . . . . ?
O22 Tb1 O8 C13 156.4(7) . . . . ?
O24 Tb1 O8 C13 -125.9(7) . . . . ?
O19 Tb1 O8 C13 -46.6(6) . . . . ?
O21 Tb1 O8 C13 -103.5(7) . . . . ?
O23 Tb1 O8 C13 128.2(6) . . . . ?
C11 C12 O9 C8 2.4(10) . . . . ?
C14 C12 O9 C8 -176.9(6) . . . . ?
C9 C8 O9 C12 -2.8(10) . . . . ?
C13 C8 O9 C12 178.4(6) . . . . ?
C9 C10 O10 Ag2 -153.3(5) . . . 1_444 ?
C11 C10 O10 Ag2 28.9(11) . . . 1_444 ?
O12 C14 O11 Ag3 5.7(12) . . . . ?
C12 C14 O11 Ag3 -172.1(4) . . . . ?
O12 Ag3 O11 C14 -22.3(12) 2_665 . . . ?
O4 Ag3 O11 C14 163.5(6) 2_776 . . . ?
Ag3 Ag3 O11 C14 -6.4(6) 2_665 . . . ?
Ag2 Ag3 O11 C14 65.8(6) 2_676 . . . ?
O11 C14 O12 Ag3 0.1(11) . . . 2_665 ?
C12 C14 O12 Ag3 177.9(4) . . . 2_665 ?
C16 C15 O15 C19 -0.6(10) . . . . ?
C21 C15 O15 C19 178.0(6) . . . . ?
C18 C19 O15 C15 0.4(10) . . . . ?
C20 C19 O15 C15 -179.3(6) . . . . ?
C16 C17 O16 Ag1 163.0(5) . . . . ?
C18 C17 O16 Ag1 -18.3(11) . . . . ?
O1 Ag1 O16 C17 -163.1(7) . . . . ?
O18 Ag1 O16 C17 15.5(7) 2_577 . . . ?
Ag2 Ag1 O16 C17 173.4(5) . . . . ?
Ag1 Ag1 O16 C17 121.1(7) 2_677 . . . ?
O18 C20 O17 Ag2 -9.4(12) . . . 2_577 ?
C19 C20 O17 Ag2 169.6(5) . . . 2_577 ?
O17 C20 O18 Ag1 -1.8(12) . . . 2_577 ?
C19 C20 O18 Ag1 179.1(4) . . . 2_577 ?
